data_1557513
loop_
_publ_author_name
'Zhang, Jingjing'
'Yang, Jin-Dong'
'Cheng, Jin-Pei'

_publ_section_title
;
 Diazaphosphinanes as hydride, hydrogen atom, proton or electron donors
 under transition-metal-free conditions: thermodynamics, kinetics, and
 synthetic applications
;
_journal_issue 14
_journal_name_full 'Chemical Science'
_journal_page_first 3672
_journal_page_last 3679
_journal_paper_doi 10.1039/C9SC05883D
_journal_volume 11
_journal_year 2020
_chemical_formula_moiety 'C14.4 H18.9 N1.8 P0.9, 2(C0.8 H1.05 N0.1 O0.05 P0.05)'
_chemical_formula_sum 'C16 H21 N2 O0.1 P'
_chemical_formula_weight 273.92
_chemical_properties_physical Air-sensitive,Moisture-sensitive,Hygroscopic,Oxygen-sensitive
_space_group_crystal_system orthorhombic
_space_group_IT_number 62
_space_group_name_Hall '-P 2ac 2n'
_space_group_name_H-M_alt 'P n m a'
_atom_sites_solution_hydrogens mixed
_audit_creation_date 2019-10-31
_audit_creation_method
;
Olex2 1.2
(compiled 2018.05.29 svn.r3508 for OlexSys, GUI svn.r5506)
;
_audit_update_record
;
2019-11-01 deposited with the CCDC.	2020-03-05 downloaded from the CCDC.
;
_cell_angle_alpha 90
_cell_angle_beta 90
_cell_angle_gamma 90
_cell_formula_units_Z 4
_cell_length_a 8.6130(19)
_cell_length_b 17.700(8)
_cell_length_c 9.511(2)
_cell_measurement_reflns_used 1067
_cell_measurement_temperature 173.00(10)
_cell_measurement_theta_max 72.5200
_cell_measurement_theta_min 5.7160
_cell_volume 1450.0(8)
_computing_cell_refinement 'CrysAlisPro 1.171.39.46e (Rigaku OD, 2018)'
_computing_data_collection 'CrysAlisPro 1.171.39.46e (Rigaku OD, 2018)'
_computing_data_reduction 'CrysAlisPro 1.171.39.46e (Rigaku OD, 2018)'
_computing_molecular_graphics 'Olex2 (Dolomanov et al., 2009)'
_computing_publication_material 'Olex2 (Dolomanov et al., 2009)'
_computing_structure_refinement 'ShelXL (Sheldrick, 2015)'
_diffrn_ambient_environment N~2~
_diffrn_ambient_temperature 173.00(10)
_diffrn_detector 'CCD plate'
_diffrn_detector_area_resol_mean 5.2137
_diffrn_detector_type AtlasS2
_diffrn_measured_fraction_theta_full 1.000
_diffrn_measured_fraction_theta_max 1.000
_diffrn_measurement_details
;
List of Runs (angles in degrees, time in seconds):

  # Type    Start    End  Width  t~exp~   \w     \q     \k     \f   Frames
#--------------------------------------------------------------------------
  1  \w   -115.00 -16.00   1.00    1.00    --  -40.81 -38.00 150.00   99
  2  \w    -14.00  65.00   1.00    1.00    --   40.81 -57.00 -30.00   79
  3  \w      7.00  34.00   1.00    1.00    --   40.81 -99.00 -60.00   27
  4  \w     38.00  81.00   1.00    1.00    --   40.81-125.00-180.00   43
  5  \w     55.00  97.00   1.00    3.00    --  107.77-125.00 120.00   42
  6  \w     94.00 159.00   1.00    3.00    --  107.77 125.00 -60.00   65
  7  \w     36.00 111.00   1.00    3.00    --  107.77 -61.00 -90.00   75
  8  \w     78.00 173.00   1.00    3.00    --  107.77  77.00-180.00   95
  9  \w     66.00 116.00   1.00    3.00    --  107.77-125.00-180.00   50
 10  \w    129.00 169.00   1.00    3.00    --  107.77 125.00 -30.00   40
 11  \w     90.00 165.00   1.00    3.00    --  107.77  15.00 120.00   75
;
_diffrn_measurement_device 'four-circle diffractometer'
_diffrn_measurement_device_type 'SuperNova, Dual, Cu at home/near, AtlasS2'
_diffrn_measurement_method '\w scans'
_diffrn_orient_matrix_type 'CrysAlisPro convention (1999,Acta A55,543-557)'
_diffrn_orient_matrix_UB_11 -0.1023464000
_diffrn_orient_matrix_UB_12 0.0433140000
_diffrn_orient_matrix_UB_13 -0.1066439000
_diffrn_orient_matrix_UB_21 -0.0652926000
_diffrn_orient_matrix_UB_22 0.0497769000
_diffrn_orient_matrix_UB_23 0.1197058000
_diffrn_orient_matrix_UB_31 0.1312327000
_diffrn_orient_matrix_UB_32 0.0569162000
_diffrn_orient_matrix_UB_33 -0.0234687000
_diffrn_radiation_monochromator mirror
_diffrn_radiation_probe x-ray
_diffrn_radiation_type CuK\a
_diffrn_radiation_wavelength 1.54184
_diffrn_reflns_av_R_equivalents 0.1165
_diffrn_reflns_av_unetI/netI 0.0817
_diffrn_reflns_Laue_measured_fraction_full 1.000
_diffrn_reflns_Laue_measured_fraction_max 1.000
_diffrn_reflns_limit_h_max 9
_diffrn_reflns_limit_h_min -9
_diffrn_reflns_limit_k_max 18
_diffrn_reflns_limit_k_min -19
_diffrn_reflns_limit_l_max 10
_diffrn_reflns_limit_l_min -10
_diffrn_reflns_number 4492
_diffrn_reflns_point_group_measured_fraction_full 1.000
_diffrn_reflns_point_group_measured_fraction_max 1.000
_diffrn_reflns_theta_full 59.971
_diffrn_reflns_theta_max 59.971
_diffrn_reflns_theta_min 4.997
_diffrn_source 'micro-focus sealed X-ray tube'
_diffrn_source_type 'SuperNova (Cu) X-ray Source'
_exptl_absorpt_coefficient_mu 1.575
_exptl_absorpt_correction_T_max 1.00000
_exptl_absorpt_correction_T_min 0.59138
_exptl_absorpt_correction_type multi-scan
_exptl_absorpt_process_details
;
CrysAlisPro 1.171.39.46e (Rigaku Oxford Diffraction, 2018)
Empirical absorption correction using spherical harmonics,
 implemented in SCALE3 ABSPACK scaling algorithm.
;
_exptl_crystal_colour 'clear light colourless'
_exptl_crystal_density_diffrn 1.255
_exptl_crystal_description plate
_exptl_crystal_F_000 587
_exptl_crystal_size_max 0.15
_exptl_crystal_size_mid 0.1
_exptl_crystal_size_min 0.05
_refine_diff_density_max 0.658
_refine_diff_density_min -0.456
_refine_diff_density_rms 0.119
_refine_ls_extinction_method none
_refine_ls_goodness_of_fit_ref 1.152
_refine_ls_hydrogen_treatment mixed
_refine_ls_matrix_type full
_refine_ls_number_parameters 134
_refine_ls_number_reflns 1119
_refine_ls_number_restraints 18
_refine_ls_restrained_S_all 1.142
_refine_ls_R_factor_all 0.1359
_refine_ls_R_factor_gt 0.1192
_refine_ls_shift/su_max 0.000
_refine_ls_shift/su_mean 0.000
_refine_ls_structure_factor_coef Fsqd
_refine_ls_weighting_details 'w=1/[\s^2^(Fo^2^)+(0.1426P)^2^+6.2821P] where P=(Fo^2^+2Fc^2^)/3'
_refine_ls_weighting_scheme calc
_refine_ls_wR_factor_gt 0.3078
_refine_ls_wR_factor_ref 0.3238
_reflns_Friedel_coverage 0.000
_reflns_number_gt 887
_reflns_number_total 1119
_reflns_threshold_expression 'I > 2\s(I)'
_cod_data_source_file c9sc05883d2.cif
_cod_data_source_block 20190520zhangjingjing
_cod_depositor_comments
;Adding full bibliography for 1557513.cif.

 Adding full bibliography for 1557513.cif.
;
_cod_original_cell_volume 1449.9(8)
_cod_original_formula_sum 'C16 H21 N2 O0.10 P'
_cod_database_code 1557513
_shelx_shelxl_version_number 2014/7
_chemical_oxdiff_usercomment 'C H N Cl'
_shelx_space_group_comment
;
The symmetry employed for this shelxl refinement is uniquely defined
by the following loop, which should always be used as a source of
symmetry information in preference to the above space-group names.
They are only intended as comments.
;
_reflns_odcompleteness_completeness 99.94
_reflns_odcompleteness_iscentric 1
_reflns_odcompleteness_theta 67.79
_olex2_refinement_description
;
1. Fixed Uiso
 At 1.5 times of:
  All C(H,H,H) groups, All O(H) groups
 At 1 times of:
  H001 of C00B
 At 1.2 times of:
  H7 of C7, H13 of C13, H16 of C16, H9 of C9, H007 of C007, H008 of C008,
  H009 of C009, H005 of C005
2. Restrained distances
 P001-H001
 1.42 with sigma of 0.02
 N4-C16
 1.506 with sigma of 0.02
 O1-N4
 3.374 with sigma of 0.02
 N4-C14
 1.346 with sigma of 0.02
 P1-N4
 1.789 with sigma of 0.02
 O1-P1
 1.989 with sigma of 0.02
3. Uiso/Uaniso restraints and constraints
C14 \\sim P1 \\sim N4 \\sim C16 \\sim C11 \\sim C13 \\sim C18 \\sim C15 \\sim
C5 \\sim C9 \\sim C7 \\sim O1: within 2A with sigma of 0.001 and sigma for
terminal atoms of 0.002
4. Others
 Fixed Sof: P001(0.45) N002(0.9) C003(0.45) C004(0.45) C005(0.9) H005(0.9)
 C006(0.9) C007(0.9) H007(0.9) C008(0.9) H008(0.9) C009(0.9) H009(0.9)
 C00A(0.9) H00A(0.9) H00B(0.9) H00C(0.9) C00B(0.9) H00D(0.9) H00E(0.9)
 H00F(0.9) H001(0.45) P1(0.05) N4(0.1) C11(0.05) C5(0.05) C7(0.1) H7(0.1)
 C9(0.1) H9(0.1) C13(0.1) H13(0.1) C14(0.1) C15(0.1) H15B(0.1) H15C(0.1)
 H15A(0.1) C16(0.1) H16(0.1) C18(0.1) H18A(0.1) H18B(0.1) H18C(0.1) O1(0.05)
 H1(0.05)
5.a Ternary CH refined with riding coordinates:
 C005(H005), C16(H16)
5.b Aromatic/amide H refined with riding coordinates:
 C007(H007), C008(H008), C009(H009), C7(H7), C9(H9), C13(H13)
5.c Fitted hexagon refined as free rotating group:
 C11(C5,C7,C9,C13,C14)
5.d Idealised Me refined as rotating group:
 C00A(H00A,H00B,H00C), C00B(H00D,H00E,H00F), C15(H15B,H15C,H15A), C18(H18A,
 H18B,H18C)
5.e Idealised tetrahedral OH refined as rotating group:
 O1(H1)
;
_olex2_submission_special_instructions 'No special instructions were received'
_oxdiff_exptl_absorpt_empirical_details
;
Empirical correction (ABSPACK) includes:
- Absorption correction using spherical harmonics
- Frame scaling
;
_oxdiff_exptl_absorpt_empirical_full_max 1.980
_oxdiff_exptl_absorpt_empirical_full_min 0.552

loop_
_space_group_symop_operation_xyz
'x, y, z'
'-x+1/2, -y, z+1/2'
'-x, y+1/2, -z'
'x+1/2, -y+1/2, -z+1/2'
'-x, -y, -z'
'x-1/2, y, -z-1/2'
'x, -y-1/2, z'
'-x-1/2, y-1/2, z-1/2'

loop_
_atom_site_label
_atom_site_type_symbol
_atom_site_fract_x
_atom_site_fract_y
_atom_site_fract_z
_atom_site_U_iso_or_equiv
_atom_site_adp_type
_atom_site_occupancy
_atom_site_site_symmetry_order
_atom_site_calc_flag
_atom_site_refinement_flags_posn
_atom_site_refinement_flags_adp
_atom_site_refinement_flags_occupancy
_atom_site_disorder_assembly
_atom_site_disorder_group
P001 P 0.1674(3) 0.2500 0.3225(3) 0.0331(9) Uani 0.9 2 d DS T P A 1
N002 N 0.2127(6) 0.3224(3) 0.4403(7) 0.0345(16) Uani 0.9 1 d . . . A 1
C003 C 0.4149(10) 0.2500 0.5337(10) 0.031(2) Uani 0.9 2 d S T P A 1
C004 C 0.5535(11) 0.2500 0.6043(10) 0.036(2) Uani 0.9 2 d S T P A 1
C005 C 0.1253(8) 0.3918(4) 0.4439(9) 0.043(2) Uani 0.9 1 d . . . A 1
H005 H 0.1573 0.4215 0.5259 0.051 Uiso 0.9 1 calc R . . A 1
C006 C 0.3485(8) 0.3216(4) 0.5068(8) 0.0333(18) Uani 0.9 1 d . . . A 1
C007 C 0.4172(8) 0.3872(4) 0.5474(8) 0.0390(18) Uani 0.9 1 d . . . A 1
H007 H 0.3693 0.4333 0.5293 0.047 Uiso 0.9 1 calc R . . A 1
C008 C 0.6196(9) 0.3192(5) 0.6369(10) 0.053(2) Uani 0.9 1 d . . . A 1
H008 H 0.7174 0.3192 0.6783 0.063 Uiso 0.9 1 calc R . . A 1
C009 C 0.5532(9) 0.3851(5) 0.6130(8) 0.049(2) Uani 0.9 1 d . . . A 1
H009 H 0.6011 0.4296 0.6418 0.059 Uiso 0.9 1 calc R . . A 1
C00A C 0.1517(13) 0.4407(5) 0.3041(10) 0.062(3) Uani 0.9 1 d . . . A 1
H00A H 0.2606 0.4506 0.2923 0.092 Uiso 0.9 1 calc GR . . A 1
H00B H 0.0968 0.4877 0.3120 0.092 Uiso 0.9 1 calc GR . . A 1
H00C H 0.1137 0.4132 0.2242 0.092 Uiso 0.9 1 calc GR . . A 1
C00B C -0.0312(9) 0.3716(6) 0.4583(12) 0.067(3) Uani 0.9 1 d . . . A 1
H00D H -0.0636 0.3435 0.3771 0.101 Uiso 0.9 1 calc GR . . A 1
H00E H -0.0932 0.4164 0.4667 0.101 Uiso 0.9 1 calc GR . . A 1
H00F H -0.0439 0.3411 0.5409 0.101 Uiso 0.9 1 calc GR . . A 1
H001 H 0.17(2) 0.2500 0.174(2) 0.067 Uiso 0.9 2 d DRS T P B 1
P1 P 0.172(3) 0.243(3) 0.428(3) 0.044(4) Uiso 0.05 1 d D U . A -1
N4 N 0.198(5) 0.321(3) 0.546(6) 0.045(4) Uiso 0.1 1 d D U . A -1
C11 C 0.403(6) 0.253(2) 0.647(7) 0.045(4) Uiso 0.05 1 d . U . A -1
C5 C 0.546(6) 0.252(2) 0.716(7) 0.045(4) Uiso 0.05 1 d G U . A -1
C7 C 0.621(5) 0.319(3) 0.747(6) 0.045(4) Uiso 0.1 1 d G U . A -1
H7 H 0.7162 0.3183 0.7929 0.054 Uiso 0.1 1 calc R . . A -1
C9 C 0.553(5) 0.387(2) 0.710(6) 0.045(4) Uiso 0.1 1 d G U . A -1
H9 H 0.6037 0.4326 0.7305 0.054 Uiso 0.1 1 calc R . . A -1
C13 C 0.411(5) 0.388(2) 0.641(6) 0.045(4) Uiso 0.1 1 d G U . A -1
H13 H 0.3659 0.4342 0.6159 0.054 Uiso 0.1 1 calc R . . A -1
C14 C 0.336(5) 0.321(3) 0.610(6) 0.045(4) Uiso 0.1 1 d DG U . A -1
C15 C 0.144(10) 0.440(5) 0.392(9) 0.045(4) Uiso 0.1 1 d . U . A -1
H15B H 0.2423 0.4647 0.3781 0.067 Uiso 0.1 1 calc GR . . A -1
H15C H 0.0620 0.4769 0.3804 0.067 Uiso 0.1 1 calc GR . . A -1
H15A H 0.1313 0.4007 0.3242 0.067 Uiso 0.1 1 calc GR . . A -1
C16 C 0.135(8) 0.399(3) 0.577(8) 0.045(4) Uiso 0.1 1 d D U . A -1
H16 H 0.1701 0.4280 0.6591 0.054 Uiso 0.1 1 calc R . . A -1
C18 C -0.033(9) 0.359(4) 0.575(8) 0.045(4) Uiso 0.1 1 d . U . A -1
H18A H -0.0471 0.3330 0.4871 0.067 Uiso 0.1 1 calc GR . . A -1
H18B H -0.1128 0.3966 0.5852 0.067 Uiso 0.1 1 calc GR . . A -1
H18C H -0.0402 0.3234 0.6508 0.067 Uiso 0.1 1 calc GR . . A -1
O1 O 0.168(11) 0.249(8) 0.219(3) 0.044(4) Uiso 0.05 1 d D U . A -1
H1 H 0.1502 0.2071 0.1861 0.066 Uiso 0.05 1 calc GR . . A -1

loop_
_atom_site_aniso_label
_atom_site_aniso_U_11
_atom_site_aniso_U_22
_atom_site_aniso_U_33
_atom_site_aniso_U_23
_atom_site_aniso_U_13
_atom_site_aniso_U_12
P001 0.0173(13) 0.0308(15) 0.0512(18) 0.000 -0.0069(11) 0.000
N002 0.010(3) 0.026(3) 0.067(5) 0.000(3) -0.007(3) -0.003(2)
C003 0.010(4) 0.042(5) 0.041(6) 0.000 0.006(4) 0.000
C004 0.011(5) 0.067(7) 0.031(5) 0.000 -0.002(4) 0.000
C005 0.027(4) 0.031(4) 0.071(6) -0.013(4) -0.005(4) 0.004(3)
C006 0.017(3) 0.042(4) 0.041(4) -0.001(3) 0.001(3) -0.001(3)
C007 0.026(4) 0.039(4) 0.052(5) -0.002(3) 0.005(3) -0.008(3)
C008 0.014(4) 0.075(6) 0.069(6) 0.002(5) -0.001(4) -0.012(4)
C009 0.033(4) 0.068(6) 0.046(5) 0.001(4) -0.008(4) -0.028(4)
C00A 0.074(7) 0.038(5) 0.072(6) 0.003(4) -0.019(6) 0.001(4)
C00B 0.018(4) 0.068(6) 0.117(9) -0.021(6) -0.016(4) 0.013(4)

loop_
_atom_type_symbol
_atom_type_description
_atom_type_scat_dispersion_real
_atom_type_scat_dispersion_imag
_atom_type_scat_source
C C 0.0181 0.0091 'International Tables Vol C Tables 4.2.6.8 and 6.1.1.4'
H H 0.0000 0.0000 'International Tables Vol C Tables 4.2.6.8 and 6.1.1.4'
N N 0.0311 0.0180 'International Tables Vol C Tables 4.2.6.8 and 6.1.1.4'
O O 0.0492 0.0322 'International Tables Vol C Tables 4.2.6.8 and 6.1.1.4'
P P 0.2955 0.4335 'International Tables Vol C Tables 4.2.6.8 and 6.1.1.4'

loop_
_geom_angle_atom_site_label_1
_geom_angle_atom_site_label_2
_geom_angle_atom_site_label_3
_geom_angle
_geom_angle_site_symmetry_1
_geom_angle_site_symmetry_3
_geom_angle_publ_flag
N002 P001 N002 94.5(4) . 7_565 ?
N002 P001 H001 129(3) 7_565 . ?
N002 P001 H001 129(3) . . ?
P1 P001 N002 43(3) . 7_565 ?
P1 P001 N002 56(3) . . ?
P1 P001 H001 172(5) . . ?
O1 P001 N002 131(7) . . ?
O1 P001 N002 129(8) . 7_565 ?
O1 P001 H001 1(10) . . ?
O1 P001 P1 172(10) . . ?
P001 N002 C14 130.4(15) . . ?
C005 N002 P001 121.6(5) . . ?
C005 N002 C14 106.2(16) . . ?
C006 N002 P001 119.5(5) . . ?
C006 N002 C005 117.3(6) . . ?
C006 N002 P1 103.9(14) . . ?
C006 N002 C14 28.2(16) . . ?
P1 N002 P001 35.3(12) . . ?
P1 N002 C005 134.4(13) . . ?
P1 N002 C14 100.9(19) . . ?
N4 N002 P001 126(3) . . ?
N4 N002 C005 86(2) . . ?
N4 N002 C006 69(2) . . ?
N4 N002 P1 92(3) . . ?
N4 N002 C14 41(3) . . ?
C004 C003 C006 116.2(4) . . ?
C004 C003 C006 116.2(4) . 7_565 ?
C004 C003 P1 175.3(12) . . ?
C004 C003 C14 98.5(13) . . ?
C006 C003 C006 127.4(9) 7_565 . ?
C006 C003 P1 60.7(13) 7_565 . ?
C006 C003 P1 66.7(13) . . ?
C006 C003 C14 127.8(17) 7_565 . ?
C006 C003 C14 37(2) . . ?
C11 C003 C004 66(3) . . ?
C11 C003 C006 100(2) . 7_565 ?
C11 C003 C006 96(3) . . ?
C11 C003 P1 111(3) . . ?
C11 C003 C14 59(3) . . ?
C14 C003 P1 81.7(14) . . ?
C003 C004 C008 117.9(5) . . ?
C003 C004 C008 117.9(5) . 7_565 ?
C003 C004 C7 127.7(12) . . ?
C008 C004 C008 124.2(10) . 7_565 ?
C008 C004 C7 106.3(14) 7_565 . ?
C008 C004 C7 32.2(16) . . ?
C11 C004 C003 47(3) . . ?
C11 C004 C008 107.2(18) . . ?
C11 C004 C008 111(2) . 7_565 ?
C11 C004 C7 93(3) . . ?
C5 C004 C003 116(3) . . ?
C5 C004 C008 80(2) . 7_565 ?
C5 C004 C008 77(3) . . ?
C5 C004 C11 69(4) . . ?
C5 C004 C7 45.3(18) . . ?
N002 C005 H005 109.2 . . ?
N002 C005 C00A 111.5(7) . . ?
N002 C005 N4 36.4(16) . . ?
N002 C005 C18 97(2) . . ?
C00A C005 H005 109.2 . . ?
C00A C005 N4 145(2) . . ?
C00A C005 C18 143(2) . . ?
C00B C005 N002 106.7(7) . . ?
C00B C005 H005 109.2 . . ?
C00B C005 C00A 110.8(8) . . ?
C00B C005 N4 96.3(18) . . ?
C00B C005 C18 35(2) . . ?
N4 C005 H005 80.7 . . ?
N4 C005 C18 71(3) . . ?
C15 C005 N002 130(5) . . ?
C15 C005 H005 83.5 . . ?
C15 C005 C00A 27(5) . . ?
C15 C005 C00B 115(5) . . ?
C15 C005 N4 149(5) . . ?
C15 C005 C16 113(5) . . ?
C15 C005 C18 133(5) . . ?
C16 C005 N002 94(2) . . ?
C16 C005 H005 30.5 . . ?
C16 C005 C00A 139(3) . . ?
C16 C005 C00B 89(3) . . ?
C16 C005 N4 59.0(19) . . ?
C16 C005 C18 56(4) . . ?
C18 C005 H005 81.2 . . ?
N002 C006 C003 116.9(6) . . ?
N002 C006 C007 120.5(6) . . ?
N002 C006 P1 40.0(12) . . ?
N002 C006 N4 44(2) . . ?
N002 C006 C11 124.7(14) . . ?
N002 C006 C13 125.9(13) . . ?
C003 C006 P1 77.0(13) . . ?
C003 C006 C11 35.2(19) . . ?
C003 C006 C13 109.6(12) . . ?
C007 C006 C003 122.5(7) . . ?
C007 C006 P1 160.2(13) . . ?
C007 C006 C11 104.2(13) . . ?
C007 C006 C13 28.0(16) . . ?
N4 C006 C003 109(2) . . ?
N4 C006 C007 110.3(17) . . ?
N4 C006 P1 54.8(13) . . ?
N4 C006 C11 92(3) . . ?
N4 C006 C13 95(2) . . ?
C11 C006 P1 90.4(17) . . ?
C13 C006 P1 149.0(18) . . ?
C13 C006 C11 81.4(17) . . ?
C14 C006 N002 112(2) . . ?
C14 C006 C003 82(3) . . ?
C14 C006 C007 77(3) . . ?
C14 C006 P1 105(3) . . ?
C14 C006 N4 68(3) . . ?
C14 C006 C11 47(3) . . ?
C14 C006 C13 49(2) . . ?
C006 C007 H007 120.2 . . ?
C006 C007 C9 119.4(13) . . ?
C006 C007 C14 40(2) . . ?
C009 C007 C006 119.6(8) . . ?
C009 C007 H007 120.2 . . ?
C009 C007 C9 24.7(15) . . ?
C009 C007 C14 101.9(15) . . ?
C9 C007 H007 114.5 . . ?
C13 C007 C006 106(3) . . ?
C13 C007 H007 97.8 . . ?
C13 C007 C009 65(3) . . ?
C13 C007 C9 41(2) . . ?
C13 C007 C14 66(3) . . ?
C14 C007 H007 123.8 . . ?
C14 C007 C9 88.3(19) . . ?
C004 C008 H008 117.8 . . ?
C004 C008 C5 42(2) . . ?
C004 C008 C9 131.1(16) . . ?
C009 C008 C004 124.4(7) . . ?
C009 C008 H008 117.8 . . ?
C009 C008 C5 126.1(19) . . ?
C009 C008 C9 37(2) . . ?
C5 C008 H008 99.5 . . ?
C7 C008 C004 103(3) . . ?
C7 C008 H008 64.3 . . ?
C7 C008 C009 100(3) . . ?
C7 C008 C5 61(3) . . ?
C7 C008 C9 63(2) . . ?
C9 C008 H008 98.5 . . ?
C9 C008 C5 104(3) . . ?
C007 C009 H009 120.4 . . ?
C007 C009 C7 128.9(14) . . ?
C008 C009 C007 119.2(8) . . ?
C008 C009 H009 120.4 . . ?
C008 C009 C7 34.3(17) . . ?
C7 C009 H009 101.3 . . ?
C9 C009 C007 118(3) . . ?
C9 C009 C008 82(3) . . ?
C9 C009 H009 70.5 . . ?
C9 C009 C7 48(2) . . ?
C9 C009 C13 78(3) . . ?
C13 C009 C007 40(2) . . ?
C13 C009 C008 115(2) . . ?
C13 C009 H009 109.3 . . ?
C13 C009 C7 101(2) . . ?
C005 C00A H00A 109.5 . . ?
C005 C00A H00B 109.5 . . ?
C005 C00A H00C 109.5 . . ?
H00A C00A H00B 109.5 . . ?
H00A C00A H00C 109.5 . . ?
H00B C00A H00C 109.5 . . ?
C15 C00A C005 33(6) . . ?
C15 C00A H00A 101.4 . . ?
C15 C00A H00B 83.4 . . ?
C15 C00A H00C 139.3 . . ?
C005 C00B H00D 109.5 . . ?
C005 C00B H00E 109.5 . . ?
C005 C00B H00F 109.5 . . ?
C005 C00B C15 27(2) . . ?
C005 C00B C16 43(2) . . ?
H00D C00B H00E 109.5 . . ?
H00D C00B H00F 109.5 . . ?
H00E C00B H00F 109.5 . . ?
C15 C00B H00D 106.0 . . ?
C15 C00B H00E 86.7 . . ?
C15 C00B H00F 132.4 . . ?
C16 C00B H00D 146.8 . . ?
C16 C00B H00E 99.1 . . ?
C16 C00B H00F 75.0 . . ?
C16 C00B C15 58(3) . . ?
C18 C00B C005 99(4) . . ?
C18 C00B H00D 132.9 . . ?
C18 C00B H00E 94.1 . . ?
C18 C00B H00F 23.8 . . ?
C18 C00B C15 116(5) . . ?
C18 C00B C16 58(4) . . ?
P001 P1 N002 88(3) . . ?
P001 P1 C003 117(2) . . ?
P001 P1 C006 107(3) . . ?
P001 P1 N4 122(4) . . ?
P001 P1 O1 4(5) . . ?
N002 P1 C003 72.3(12) . . ?
N002 P1 C006 36.1(8) . . ?
N002 P1 N4 34(2) . . ?
N002 P1 O1 92(3) . . ?
C006 P1 C003 36.3(5) . . ?
N4 P1 C003 64.9(16) . . ?
N4 P1 C006 38.0(18) . . ?
N4 P1 O1 126(2) . . ?
O1 P1 C003 116(3) . . ?
O1 P1 C006 109(3) . . ?
N002 N4 C005 58(3) . . ?
N002 N4 C006 67(3) . . ?
N002 N4 P1 54(3) . . ?
N002 N4 C14 110(5) . . ?
N002 N4 C16 103(5) . . ?
C006 N4 C005 101(4) . . ?
C006 N4 P1 87(3) . . ?
C006 N4 C16 113(4) . . ?
P1 N4 C005 99(3) . . ?
C14 N4 C005 126(4) . . ?
C14 N4 C006 43(3) . . ?
C14 N4 P1 113(3) . . ?
C14 N4 C16 103(4) . . ?
C16 N4 C005 46(3) . . ?
C16 N4 P1 141(4) . . ?
C003 C11 C004 67(4) . . ?
C003 C11 C006 49(2) . . ?
C003 C11 C5 113(4) . . ?
C003 C11 C14 80(3) . . ?
C004 C11 C006 93(3) . . ?
C004 C11 C5 45(3) . . ?
C004 C11 C14 110(3) . . ?
C5 C11 C006 124.5(19) . . ?
C5 C11 C14 120.0 . . ?
C14 C11 C006 31(2) . . ?
C004 C5 C008 61(3) . . ?
C004 C5 C11 66(3) . . ?
C004 C5 C7 102(3) . . ?
C11 C5 C008 97.2(17) . . ?
C11 C5 C7 120.0 . . ?
C7 C5 C008 41.3(19) . . ?
C004 C7 H7 126.3 . . ?
C008 C7 C004 44.9(19) . . ?
C008 C7 C009 45.3(18) . . ?
C008 C7 C5 78(3) . . ?
C008 C7 H7 118.6 . . ?
C008 C7 C9 75(3) . . ?
C009 C7 C004 79.5(17) . . ?
C009 C7 H7 128.2 . . ?
C5 C7 C004 33(2) . . ?
C5 C7 C009 104.7(15) . . ?
C5 C7 H7 120.0 . . ?
C9 C7 C004 104.4(16) . . ?
C9 C7 C009 29.4(18) . . ?
C9 C7 C5 120.0 . . ?
C9 C7 H7 120.0 . . ?
C007 C9 H9 117.0 . . ?
C008 C9 C007 82(2) . . ?
C008 C9 H9 127.7 . . ?
C009 C9 C007 37.2(18) . . ?
C009 C9 C008 60(3) . . ?
C009 C9 C7 103(3) . . ?
C009 C9 H9 104.7 . . ?
C009 C9 C13 62(3) . . ?
C7 C9 C007 117.0(17) . . ?
C7 C9 C008 42(2) . . ?
C7 C9 H9 120.0 . . ?
C7 C9 C13 120.0 . . ?
C13 C9 C007 25(2) . . ?
C13 C9 C008 97.4(17) . . ?
C13 C9 H9 120.0 . . ?
C006 C13 H13 105.3 . . ?
C007 C13 C006 46(2) . . ?
C007 C13 C009 74(4) . . ?
C007 C13 C9 115(4) . . ?
C007 C13 H13 78.0 . . ?
C007 C13 C14 78(4) . . ?
C009 C13 C006 96(3) . . ?
C009 C13 C9 40(2) . . ?
C009 C13 H13 113.3 . . ?
C009 C13 C14 112(2) . . ?
C9 C13 C006 125.6(19) . . ?
C9 C13 H13 120.0 . . ?
C14 C13 C006 32(2) . . ?
C14 C13 C9 120.0 . . ?
C14 C13 H13 120.0 . . ?
C003 C14 N002 82(2) . . ?
C006 C14 N002 39.7(14) . . ?
C006 C14 C003 61(3) . . ?
C006 C14 C007 63(3) . . ?
C006 C14 N4 69(4) . . ?
C006 C14 C11 103(4) . . ?
C006 C14 C13 99(4) . . ?
C007 C14 N002 85(3) . . ?
C007 C14 C003 104(3) . . ?
N4 C14 N002 30(3) . . ?
N4 C14 C003 100(3) . . ?
N4 C14 C007 104(4) . . ?
N4 C14 C11 119(4) . . ?
N4 C14 C13 121(4) . . ?
C11 C14 N002 117(3) . . ?
C11 C14 C003 42(3) . . ?
C11 C14 C007 126(2) . . ?
C13 C14 N002 115(3) . . ?
C13 C14 C003 125(2) . . ?
C13 C14 C007 36(2) . . ?
C13 C14 C11 120.0 . . ?
C005 C15 C00B 39(3) . . ?
C005 C15 H15B 126.0 . . ?
C005 C15 H15C 121.1 . . ?
C005 C15 H15A 71.6 . . ?
C005 C15 C16 38(4) . . ?
C00A C15 C005 120(9) . . ?
C00A C15 C00B 112(7) . . ?
C00A C15 H15B 77.8 . . ?
C00A C15 H15C 86.7 . . ?
C00A C15 H15A 49.0 . . ?
C00A C15 C16 158(9) . . ?
C00B C15 H15B 164.3 . . ?
C00B C15 H15C 84.0 . . ?
C00B C15 H15A 71.8 . . ?
H15B C15 H15C 109.5 . . ?
H15B C15 H15A 109.5 . . ?
H15C C15 H15A 109.5 . . ?
C16 C15 C00B 57(3) . . ?
C16 C15 H15B 109.5 . . ?
C16 C15 H15C 109.5 . . ?
C16 C15 H15A 109.5 . . ?
C005 C16 C00B 48(3) . . ?
C005 C16 N4 75(4) . . ?
C005 C16 C15 29(3) . . ?
C005 C16 H16 149.5 . . ?
C005 C16 C18 83(5) . . ?
C00B C16 C15 65(4) . . ?
C00B C16 H16 147.9 . . ?
N4 C16 C00B 85(3) . . ?
N4 C16 C15 99(5) . . ?
N4 C16 H16 121.4 . . ?
N4 C16 C18 85(4) . . ?
C15 C16 H16 121.4 . . ?
C18 C16 C00B 37(3) . . ?
C18 C16 C15 101(5) . . ?
C18 C16 H16 121.4 . . ?
C005 C18 H18A 70.8 . . ?
C005 C18 H18B 111.2 . . ?
C005 C18 H18C 136.3 . . ?
C00B C18 C005 46(3) . . ?
C00B C18 C16 85(5) . . ?
C00B C18 H18A 40.9 . . ?
C00B C18 H18B 88.6 . . ?
C00B C18 H18C 150.3 . . ?
C16 C18 C005 41(3) . . ?
C16 C18 H18A 109.5 . . ?
C16 C18 H18B 109.5 . . ?
C16 C18 H18C 109.5 . . ?
H18A C18 H18B 109.5 . . ?
H18A C18 H18C 109.5 . . ?
H18B C18 H18C 109.5 . . ?
P001 O1 P1 4(5) . . ?
P001 O1 H1 113.1 . . ?
P1 O1 H1 109.5 . . ?

loop_
_geom_bond_atom_site_label_1
_geom_bond_atom_site_label_2
_geom_bond_distance
_geom_bond_site_symmetry_2
_geom_bond_publ_flag
P001 N002 1.747(6) 7_565 ?
P001 N002 1.747(6) . ?
P001 H001 1.42(2) . ?
P001 P1 1.01(3) . ?
P001 O1 0.99(3) . ?
N002 C005 1.440(8) . ?
N002 C006 1.329(9) . ?
N002 P1 1.45(5) . ?
N002 N4 1.01(6) . ?
N002 C14 1.93(4) . ?
C003 C004 1.370(14) . ?
C003 C006 1.413(8) 7_565 ?
C003 C006 1.413(8) . ?
C003 P1 2.33(3) . ?
C003 C11 1.08(7) . ?
C003 C14 1.60(5) . ?
C004 C008 1.386(9) . ?
C004 C008 1.386(9) 7_565 ?
C004 C11 1.36(6) . ?
C004 C5 1.06(7) . ?
C004 C7 1.92(5) . ?
C005 H005 0.9800 . ?
C005 C00A 1.604(12) . ?
C005 C00B 1.401(12) . ?
C005 N4 1.70(5) . ?
C005 C15 1.01(8) . ?
C005 C16 1.28(7) . ?
C005 C18 1.94(8) . ?
C006 C007 1.360(10) . ?
C006 P1 2.19(4) . ?
C006 N4 1.35(5) . ?
C006 C11 1.87(6) . ?
C006 C13 1.82(5) . ?
C006 C14 0.98(6) . ?
C007 H007 0.9300 . ?
C007 C009 1.328(11) . ?
C007 C9 1.94(4) . ?
C007 C13 0.89(5) . ?
C007 C14 1.49(5) . ?
C008 H008 0.9300 . ?
C008 C009 1.318(12) . ?
C008 C5 1.55(5) . ?
C008 C7 1.05(5) . ?
C008 C9 1.50(5) . ?
C009 H009 0.9300 . ?
C009 C7 1.83(4) . ?
C009 C9 0.92(5) . ?
C009 C13 1.25(5) . ?
C00A H00A 0.9600 . ?
C00A H00B 0.9600 . ?
C00A H00C 0.9600 . ?
C00A C15 0.84(8) . ?
C00B H00D 0.9600 . ?
C00B H00E 0.9600 . ?
C00B H00F 0.9600 . ?
C00B C15 2.04(9) . ?
C00B C16 1.89(8) . ?
C00B C18 1.13(7) . ?
P1 N4 1.79(2) . ?
P1 O1 1.99(2) . ?
N4 C14 1.34(2) . ?
N4 C16 1.51(2) . ?
C11 C5 1.3900 . ?
C11 C14 1.3900 . ?
C5 C7 1.3900 . ?
C7 H7 0.9300 . ?
C7 C9 1.3900 . ?
C9 H9 0.9300 . ?
C9 C13 1.3900 . ?
C13 H13 0.9300 . ?
C13 C14 1.3900 . ?
C15 H15B 0.9600 . ?
C15 H15C 0.9600 . ?
C15 H15A 0.9600 . ?
C15 C16 1.91(10) . ?
C16 H16 0.9800 . ?
C16 C18 1.61(10) . ?
C18 H18A 0.9600 . ?
C18 H18B 0.9600 . ?
C18 H18C 0.9600 . ?
O1 H1 0.8200 . ?

loop_
_geom_torsion_atom_site_label_1
_geom_torsion_atom_site_label_2
_geom_torsion_atom_site_label_3
_geom_torsion_atom_site_label_4
_geom_torsion
_geom_torsion_site_symmetry_1
_geom_torsion_site_symmetry_2
_geom_torsion_site_symmetry_3
_geom_torsion_site_symmetry_4
_geom_torsion_publ_flag
P001 N002 C005 C00A -68.1(8) . . . . ?
P001 N002 C005 C00B 53.0(10) . . . . ?
P001 N002 C005 N4 131(3) . . . . ?
P001 N002 C005 C15 -91(6) . . . . ?
P001 N002 C005 C16 144(3) . . . . ?
P001 N002 C005 C18 88(2) . . . . ?
P001 N002 C006 C003 -29.6(9) . . . . ?
P001 N002 C006 C007 151.1(6) . . . . ?
P001 N002 C006 P1 -34.3(12) . . . . ?
P001 N002 C006 N4 -120(3) . . . . ?
P001 N002 C006 C11 -70(2) . . . . ?
P001 N002 C006 C13 -176(2) . . . . ?
P001 N002 C006 C14 -121(3) . . . . ?
P001 N002 P1 C003 119(2) . . . . ?
P001 N002 P1 C006 122.0(17) . . . . ?
P001 N002 P1 N4 -169(3) . . . . ?
P001 N002 P1 O1 2(3) . . . . ?
P001 N002 N4 C005 -126.8(16) . . . . ?
P001 N002 N4 C006 111.9(17) . . . . ?
P001 N002 N4 P1 7.6(19) . . . . ?
P001 N002 N4 C14 113(4) . . . . ?
P001 N002 N4 C16 -138(3) . . . . ?
P001 P1 N4 N002 -13(3) . . . . ?
P001 P1 N4 C005 25(4) . . . . ?
P001 P1 N4 C006 -76(3) . . . . ?
P001 P1 N4 C14 -111(5) . . . . ?
P001 P1 N4 C16 49(9) . . . . ?
N002 P001 N002 C005 -143.9(5) 7_565 . . . ?
N002 P001 N002 C006 50.8(7) 7_565 . . . ?
N002 P001 N002 P1 -20(2) 7_565 . . . ?
N002 P001 N002 N4 -34(3) 7_565 . . . ?
N002 P001 N002 C14 19(2) 7_565 . . . ?
N002 P001 P1 N002 149(3) 7_565 . . . ?
N002 P001 P1 C003 80(3) 7_565 . . . ?
N002 P001 P1 C003 -69(2) . . . . ?
N002 P001 P1 C006 118(3) 7_565 . . . ?
N002 P001 P1 C006 -31.5(11) . . . . ?
N002 P001 P1 N4 7(2) . . . . ?
N002 P001 P1 N4 156(4) 7_565 . . . ?
N002 P001 P1 O1 -147(41) . . . . ?
N002 P001 P1 O1 2(42) 7_565 . . . ?
N002 P001 O1 P1 144(43) . . . . ?
N002 P001 O1 P1 -2(37) 7_565 . . . ?
N002 C005 C00A C15 -137(11) . . . . ?
N002 C005 C00B C15 -150(5) . . . . ?
N002 C005 C00B C16 94(2) . . . . ?
N002 C005 C00B C18 79(4) . . . . ?
N002 C005 N4 C006 53(2) . . . . ?
N002 C005 N4 P1 -35.9(16) . . . . ?
N002 C005 N4 C14 92(6) . . . . ?
N002 C005 N4 C16 165(5) . . . . ?
N002 C005 C15 C00A 55(12) . . . . ?
N002 C005 C15 C00B 142(6) . . . . ?
N002 C005 C15 C16 -117(6) . . . . ?
N002 C005 C16 C00B -106.8(7) . . . . ?
N002 C005 C16 N4 -9(3) . . . . ?
N002 C005 C16 C15 137(6) . . . . ?
N002 C005 C16 C18 -96(3) . . . . ?
N002 C006 C007 C009 -179.7(7) . . . . ?
N002 C006 C007 C9 151.8(19) . . . . ?
N002 C006 C007 C13 110(3) . . . . ?
N002 C006 C007 C14 108(3) . . . . ?
N002 C006 N4 C005 -47(2) . . . . ?
N002 C006 N4 P1 52(2) . . . . ?
N002 C006 N4 C14 -179(4) . . . . ?
N002 C006 N4 C16 -94(5) . . . . ?
N002 C006 C11 C003 88(3) . . . . ?
N002 C006 C11 C004 144.5(13) . . . . ?
N002 C006 C11 C5 180(2) . . . . ?
N002 C006 C11 C14 -89(3) . . . . ?
N002 C006 C13 C007 -89(3) . . . . ?
N002 C006 C13 C009 -149.5(14) . . . . ?
N002 C006 C13 C9 -180(2) . . . . ?
N002 C006 C13 C14 89(3) . . . . ?
N002 C006 C14 C003 115.7(13) . . . . ?
N002 C006 C14 C007 -118.0(12) . . . . ?
N002 C006 C14 N4 1(3) . . . . ?
N002 C006 C14 C11 117.5(13) . . . . ?
N002 C006 C14 C13 -118.9(14) . . . . ?
N002 P1 N4 C005 37.7(18) . . . . ?
N002 P1 N4 C006 -63(3) . . . . ?
N002 P1 N4 C14 -98(6) . . . . ?
N002 P1 N4 C16 62(7) . . . . ?
N002 N4 C14 C003 -54(5) . . . . ?
N002 N4 C14 C006 -1(4) . . . . ?
N002 N4 C14 C007 53(5) . . . . ?
N002 N4 C14 C11 -94(5) . . . . ?
N002 N4 C14 C13 87(5) . . . . ?
N002 N4 C16 C005 13(4) . . . . ?
N002 N4 C16 C00B 61(4) . . . . ?
N002 N4 C16 C15 -3(5) . . . . ?
N002 N4 C16 C18 98(5) . . . . ?
C003 C004 C008 C009 4.8(15) . . . . ?
C003 C004 C008 C5 113(3) . . . . ?
C003 C004 C008 C7 117(2) . . . . ?
C003 C004 C008 C9 52(3) . . . . ?
C003 C004 C11 C006 -42.5(16) . . . . ?
C003 C004 C11 C5 179.1(19) . . . . ?
C003 C004 C11 C14 -69(3) . . . . ?
C003 C004 C5 C008 -115.1(12) . . . . ?
C003 C004 C5 C11 -0.8(15) . . . . ?
C003 C004 C5 C7 -118(2) . . . . ?
C003 C006 C007 C009 1.1(12) . . . . ?
C003 C006 C007 C9 -27(2) . . . . ?
C003 C006 C007 C13 -69(3) . . . . ?
C003 C006 C007 C14 -71(3) . . . . ?
C003 C006 N4 N002 -109(2) . . . . ?
C003 C006 N4 C005 -156.3(12) . . . . ?
C003 C006 N4 P1 -57(3) . . . . ?
C003 C006 N4 C14 72(3) . . . . ?
C003 C006 N4 C16 157(4) . . . . ?
C003 C006 C11 C004 56(3) . . . . ?
C003 C006 C11 C5 91(4) . . . . ?
C003 C006 C11 C14 -177(3) . . . . ?
C003 C006 C13 C007 123(2) . . . . ?
C003 C006 C13 C009 62(3) . . . . ?
C003 C006 C13 C9 32(3) . . . . ?
C003 C006 C13 C14 -59(3) . . . . ?
C003 C006 C14 N002 -115.7(13) . . . . ?
C003 C006 C14 C007 126.3(9) . . . . ?
C003 C006 C14 N4 -115(3) . . . . ?
C003 C006 C14 C11 1.8(16) . . . . ?
C003 C006 C14 C13 125.3(18) . . . . ?
C003 P1 N4 N002 95(2) . . . . ?
C003 P1 N4 C005 133(3) . . . . ?
C003 P1 N4 C006 32.1(15) . . . . ?
C003 P1 N4 C14 -3(4) . . . . ?
C003 P1 N4 C16 157(9) . . . . ?
C003 C11 C5 C004 0.9(19) . . . . ?
C003 C11 C5 C008 54(3) . . . . ?
C003 C11 C5 C7 91(3) . . . . ?
C003 C11 C14 N002 37(3) . . . . ?
C003 C11 C14 C006 -2(2) . . . . ?
C003 C11 C14 C007 -68(4) . . . . ?
C003 C11 C14 N4 71(5) . . . . ?
C003 C11 C14 C13 -110(4) . . . . ?
C004 C003 C006 N002 -179.0(8) . . . . ?
C004 C003 C006 C007 0.3(12) . . . . ?
C004 C003 C006 P1 -175.9(11) . . . . ?
C004 C003 C006 N4 -131(2) . . . . ?
C004 C003 C006 C11 -66(2) . . . . ?
C004 C003 C006 C13 -28(2) . . . . ?
C004 C003 C006 C14 -68(2) . . . . ?
C004 C003 C11 C006 116.0(11) . . . . ?
C004 C003 C11 C5 -0.7(15) . . . . ?
C004 C003 C11 C14 117.6(12) . . . . ?
C004 C003 C14 N002 158.0(12) . . . . ?
C004 C003 C14 C006 122.5(17) . . . . ?
C004 C003 C14 C007 75(2) . . . . ?
C004 C003 C14 N4 -178(4) . . . . ?
C004 C003 C14 C11 -55(2) . . . . ?
C004 C003 C14 C13 43(3) . . . . ?
C004 C008 C009 C007 -3.5(14) . . . . ?
C004 C008 C009 C7 114(3) . . . . ?
C004 C008 C009 C9 115(3) . . . . ?
C004 C008 C009 C13 42(3) . . . . ?
C004 C008 C5 C11 -57(3) . . . . ?
C004 C008 C5 C7 175(2) . . . . ?
C004 C008 C7 C009 -129.2(12) . . . . ?
C004 C008 C7 C5 -3.5(16) . . . . ?
C004 C008 C7 C9 -129.7(16) . . . . ?
C004 C008 C9 C007 -63(3) . . . . ?
C004 C008 C9 C009 -95(3) . . . . ?
C004 C008 C9 C7 84(3) . . . . ?
C004 C008 C9 C13 -44(3) . . . . ?
C004 C11 C5 C008 53(2) . . . . ?
C004 C11 C5 C7 90(3) . . . . ?
C004 C11 C14 N002 98(4) . . . . ?
C004 C11 C14 C003 61(4) . . . . ?
C004 C11 C14 C006 58(4) . . . . ?
C004 C11 C14 C007 -7(4) . . . . ?
C004 C11 C14 N4 132(6) . . . . ?
C004 C11 C14 C13 -50(2) . . . . ?
C004 C5 C7 C008 5(2) . . . . ?
C004 C5 C7 C009 41(3) . . . . ?
C004 C5 C7 C9 69(3) . . . . ?
C004 C7 C9 C007 3(3) . . . . ?
C004 C7 C9 C008 -34.1(15) . . . . ?
C004 C7 C9 C009 -33(3) . . . . ?
C004 C7 C9 C13 31(2) . . . . ?
C005 N002 C006 C003 164.5(7) . . . . ?
C005 N002 C006 C007 -14.8(11) . . . . ?
C005 N002 C006 P1 159.8(15) . . . . ?
C005 N002 C006 N4 74(3) . . . . ?
C005 N002 C006 C11 124(2) . . . . ?
C005 N002 C006 C13 18(2) . . . . ?
C005 N002 C006 C14 73(3) . . . . ?
C005 N002 P1 P001 83(2) . . . . ?
C005 N002 P1 C003 -157.3(12) . . . . ?
C005 N002 P1 C006 -154.6(18) . . . . ?
C005 N002 P1 N4 -86(3) . . . . ?
C005 N002 P1 O1 86(3) . . . . ?
C005 N002 N4 C006 -121.3(12) . . . . ?
C005 N002 N4 P1 134.4(14) . . . . ?
C005 N002 N4 C14 -121(4) . . . . ?
C005 N002 N4 C16 -11(4) . . . . ?
C005 C00A C15 C00B -42(6) . . . . ?
C005 C00A C15 C16 13(14) . . . . ?
C005 C00B C16 N4 -74(4) . . . . ?
C005 C00B C16 C15 29(3) . . . . ?
C005 C00B C16 C18 -162(5) . . . . ?
C005 C00B C18 C16 12(3) . . . . ?
C005 N4 C14 N002 -64(5) . . . . ?
C005 N4 C14 C003 -118(4) . . . . ?
C005 N4 C14 C006 -64(5) . . . . ?
C005 N4 C14 C007 -11(6) . . . . ?
C005 N4 C14 C11 -158(3) . . . . ?
C005 N4 C14 C13 24(7) . . . . ?
C005 N4 C16 C00B 48(2) . . . . ?
C005 N4 C16 C15 -16(3) . . . . ?
C005 N4 C16 C18 84(5) . . . . ?
C005 C16 C18 C00B -13(4) . . . . ?
C006 N002 C005 C00A 97.5(8) . . . . ?
C006 N002 C005 C00B -141.4(8) . . . . ?
C006 N002 C005 N4 -64(3) . . . . ?
C006 N002 C005 C15 74(6) . . . . ?
C006 N002 C005 C16 -51(3) . . . . ?
C006 N002 C005 C18 -107(2) . . . . ?
C006 N002 P1 P001 -122.0(17) . . . . ?
C006 N002 P1 C003 -2.6(8) . . . . ?
C006 N002 P1 N4 69(2) . . . . ?
C006 N002 P1 O1 -120(3) . . . . ?
C006 N002 N4 C005 121.3(12) . . . . ?
C006 N002 N4 P1 -104.3(15) . . . . ?
C006 N002 N4 C14 1(3) . . . . ?
C006 N002 N4 C16 110(4) . . . . ?
C006 C003 C004 C008 -3.1(13) . . . . ?
C006 C003 C004 C008 3.1(13) 7_565 . . 7_565 ?
C006 C003 C004 C008 -177.8(8) 7_565 . . . ?
C006 C003 C004 C008 177.8(8) . . . 7_565 ?
C006 C003 C004 C11 -90(2) 7_565 . . . ?
C006 C003 C004 C11 85(2) . . . . ?
C006 C003 C004 C5 -89(2) 7_565 . . . ?
C006 C003 C004 C5 86(2) . . . . ?
C006 C003 C004 C7 34(2) . . . . ?
C006 C003 C004 C7 -141(2) 7_565 . . . ?
C006 C003 C006 N002 -4.8(15) 7_565 . . . ?
C006 C003 C006 C007 174.5(6) 7_565 . . . ?
C006 C003 C006 P1 -1.8(12) 7_565 . . . ?
C006 C003 C006 N4 43(2) 7_565 . . . ?
C006 C003 C006 C11 108(3) 7_565 . . . ?
C006 C003 C006 C13 147(2) 7_565 . . . ?
C006 C003 C006 C14 106(2) 7_565 . . . ?
C006 C003 C11 C004 -116.0(11) . . . . ?
C006 C003 C11 C004 114.2(9) 7_565 . . . ?
C006 C003 C11 C006 -129.8(12) 7_565 . . . ?
C006 C003 C11 C5 113.5(18) 7_565 . . . ?
C006 C003 C11 C5 -117(2) . . . . ?
C006 C003 C11 C14 1.6(15) . . . . ?
C006 C003 C11 C14 -128.2(12) 7_565 . . . ?
C006 C003 C14 N002 -69(3) 7_565 . . . ?
C006 C003 C14 N002 35.5(11) . . . . ?
C006 C003 C14 C006 -104(3) 7_565 . . . ?
C006 C003 C14 C007 -48(2) . . . . ?
C006 C003 C14 C007 -152.1(12) 7_565 . . . ?
C006 C003 C14 N4 -45(5) 7_565 . . . ?
C006 C003 C14 N4 59(4) . . . . ?
C006 C003 C14 C11 -177(2) . . . . ?
C006 C003 C14 C11 78(3) 7_565 . . . ?
C006 C003 C14 C13 -80(4) . . . . ?
C006 C003 C14 C13 176(2) 7_565 . . . ?
C006 C007 C009 C008 0.4(12) . . . . ?
C006 C007 C009 C7 -40(2) . . . . ?
C006 C007 C009 C9 -97(3) . . . . ?
C006 C007 C009 C13 -95(3) . . . . ?
C006 C007 C13 C009 115.6(15) . . . . ?
C006 C007 C13 C9 117(3) . . . . ?
C006 C007 C13 C14 -1.1(17) . . . . ?
C006 C007 C14 N002 -34.4(11) . . . . ?
C006 C007 C14 C003 46(2) . . . . ?
C006 C007 C14 N4 -58(3) . . . . ?
C006 C007 C14 C11 86(4) . . . . ?
C006 C007 C14 C13 178(2) . . . . ?
C006 P1 N4 N002 63(3) . . . . ?
C006 P1 N4 C005 101(4) . . . . ?
C006 P1 N4 C14 -35(4) . . . . ?
C006 P1 N4 C16 125(10) . . . . ?
C006 N4 C14 N002 1(4) . . . . ?
C006 N4 C14 C003 -53(3) . . . . ?
C006 N4 C14 C007 54(3) . . . . ?
C006 N4 C14 C11 -93(4) . . . . ?
C006 N4 C14 C13 88(4) . . . . ?
C006 N4 C16 C005 83(5) . . . . ?
C006 N4 C16 C00B 131(4) . . . . ?
C006 N4 C16 C15 67(5) . . . . ?
C006 N4 C16 C18 167(5) . . . . ?
C006 C11 C5 C004 -54(3) . . . . ?
C006 C11 C5 C008 0(3) . . . . ?
C006 C11 C5 C7 36(3) . . . . ?
C006 C11 C14 N002 39.5(18) . . . . ?
C006 C11 C14 C003 2(2) . . . . ?
C006 C11 C14 C007 -65(4) . . . . ?
C006 C11 C14 N4 73(5) . . . . ?
C006 C11 C14 C13 -108(4) . . . . ?
C006 C13 C14 N002 -38.0(19) . . . . ?
C006 C13 C14 C003 60(4) . . . . ?
C006 C13 C14 C007 -2(2) . . . . ?
C006 C13 C14 N4 -71(5) . . . . ?
C006 C13 C14 C11 110(4) . . . . ?
C007 C006 N4 N002 113.4(17) . . . . ?
C007 C006 N4 C005 66(2) . . . . ?
C007 C006 N4 P1 165.1(16) . . . . ?
C007 C006 N4 C14 -66(4) . . . . ?
C007 C006 N4 C16 19(5) . . . . ?
C007 C006 C11 C003 -127.2(17) . . . . ?
C007 C006 C11 C004 -71(2) . . . . ?
C007 C006 C11 C5 -36(3) . . . . ?
C007 C006 C11 C14 56(3) . . . . ?
C007 C006 C13 C009 -61(3) . . . . ?
C007 C006 C13 C9 -91(4) . . . . ?
C007 C006 C13 C14 178(3) . . . . ?
C007 C006 C14 N002 118.0(12) . . . . ?
C007 C006 C14 C003 -126.3(9) . . . . ?
C007 C006 C14 N4 119(3) . . . . ?
C007 C006 C14 C11 -124.6(17) . . . . ?
C007 C006 C14 C13 -1.0(15) . . . . ?
C007 C009 C7 C004 52(2) . . . . ?
C007 C009 C7 C008 86(3) . . . . ?
C007 C009 C7 C5 31(3) . . . . ?
C007 C009 C7 C9 -95(3) . . . . ?
C007 C009 C9 C008 119.1(16) . . . . ?
C007 C009 C9 C7 118(3) . . . . ?
C007 C009 C9 C13 1.0(16) . . . . ?
C007 C009 C13 C006 40.6(18) . . . . ?
C007 C009 C13 C9 -179(2) . . . . ?
C007 C009 C13 C14 70(3) . . . . ?
C007 C9 C13 C006 52(3) . . . . ?
C007 C9 C13 C009 1(2) . . . . ?
C007 C9 C13 C14 90(4) . . . . ?
C007 C13 C14 N002 -37(3) . . . . ?
C007 C13 C14 C003 62(4) . . . . ?
C007 C13 C14 C006 2(2) . . . . ?
C007 C13 C14 N4 -70(5) . . . . ?
C007 C13 C14 C11 112(4) . . . . ?
C008 C004 C008 C009 -176.1(6) 7_565 . . . ?
C008 C004 C008 C5 -68(3) 7_565 . . . ?
C008 C004 C008 C7 -64(3) 7_565 . . . ?
C008 C004 C008 C9 -129(3) 7_565 . . . ?
C008 C004 C11 C003 112.4(16) . . . . ?
C008 C004 C11 C003 -109.3(19) 7_565 . . . ?
C008 C004 C11 C006 -151.8(11) 7_565 . . . ?
C008 C004 C11 C006 70(2) . . . . ?
C008 C004 C11 C5 -69(2) . . . . ?
C008 C004 C11 C5 69.8(19) 7_565 . . . ?
C008 C004 C11 C14 44(3) . . . . ?
C008 C004 C11 C14 -177.8(19) 7_565 . . . ?
C008 C004 C5 C008 128.7(13) 7_565 . . . ?
C008 C004 C5 C11 -117.0(17) 7_565 . . . ?
C008 C004 C5 C11 114.3(13) . . . . ?
C008 C004 C5 C7 -3.4(15) . . . . ?
C008 C004 C5 C7 125(2) 7_565 . . . ?
C008 C009 C7 C004 -33.8(14) . . . . ?
C008 C009 C7 C5 -55(3) . . . . ?
C008 C009 C7 C9 179(3) . . . . ?
C008 C009 C9 C007 -119.1(16) . . . . ?
C008 C009 C9 C7 -0.6(17) . . . . ?
C008 C009 C9 C13 -118.1(16) . . . . ?
C008 C009 C13 C006 -65(2) . . . . ?
C008 C009 C13 C007 -106(2) . . . . ?
C008 C009 C13 C9 75(3) . . . . ?
C008 C009 C13 C14 -36(3) . . . . ?
C008 C5 C7 C004 -5(2) . . . . ?
C008 C5 C7 C009 36.6(15) . . . . ?
C008 C5 C7 C9 64(2) . . . . ?
C008 C7 C9 C007 37(3) . . . . ?
C008 C7 C9 C009 1(2) . . . . ?
C008 C7 C9 C13 65(2) . . . . ?
C008 C9 C13 C006 0(3) . . . . ?
C008 C9 C13 C007 -52(3) . . . . ?
C008 C9 C13 C009 -51(2) . . . . ?
C008 C9 C13 C14 38(2) . . . . ?
C009 C007 C13 C006 -115.6(15) . . . . ?
C009 C007 C13 C9 1.0(16) . . . . ?
C009 C007 C13 C14 -116.8(14) . . . . ?
C009 C007 C14 N002 -156.7(12) . . . . ?
C009 C007 C14 C003 -76(2) . . . . ?
C009 C007 C14 C006 -122.3(18) . . . . ?
C009 C007 C14 N4 -180(3) . . . . ?
C009 C007 C14 C11 -36(3) . . . . ?
C009 C007 C14 C13 56(2) . . . . ?
C009 C008 C5 C004 104(3) . . . . ?
C009 C008 C5 C11 47(3) . . . . ?
C009 C008 C5 C7 -82(3) . . . . ?
C009 C008 C7 C004 129.2(12) . . . . ?
C009 C008 C7 C5 125.7(18) . . . . ?
C009 C008 C7 C9 -0.6(15) . . . . ?
C009 C008 C9 C007 32.2(13) . . . . ?
C009 C008 C9 C7 179(2) . . . . ?
C009 C008 C9 C13 52(3) . . . . ?
C009 C7 C9 C007 36.6(18) . . . . ?
C009 C7 C9 C008 -1(2) . . . . ?
C009 C7 C9 C13 65(3) . . . . ?
C009 C9 C13 C006 51(3) . . . . ?
C009 C9 C13 C007 -1(2) . . . . ?
C009 C9 C13 C14 89(3) . . . . ?
C009 C13 C14 N002 -104(4) . . . . ?
C009 C13 C14 C003 -6(4) . . . . ?
C009 C13 C14 C006 -66(4) . . . . ?
C009 C13 C14 C007 -68(4) . . . . ?
C009 C13 C14 N4 -137(6) . . . . ?
C009 C13 C14 C11 44(2) . . . . ?
C00A C005 C00B C15 -29(5) . . . . ?
C00A C005 C00B C16 -144(2) . . . . ?
C00A C005 C00B C18 -160(4) . . . . ?
C00A C005 N4 N002 -31(4) . . . . ?
C00A C005 N4 C006 22(4) . . . . ?
C00A C005 N4 P1 -67(3) . . . . ?
C00A C005 N4 C14 61(6) . . . . ?
C00A C005 N4 C16 133(4) . . . . ?
C00A C005 C15 C00B 88(10) . . . . ?
C00A C005 C15 C16 -172(8) . . . . ?
C00A C005 C16 C00B 122(4) . . . . ?
C00A C005 C16 N4 -140(3) . . . . ?
C00A C005 C16 C15 6(6) . . . . ?
C00A C005 C16 C18 133(4) . . . . ?
C00B C005 C00A C15 104(11) . . . . ?
C00B C005 N4 N002 110(2) . . . . ?
C00B C005 N4 C006 162.9(18) . . . . ?
C00B C005 N4 P1 74(3) . . . . ?
C00B C005 N4 C14 -158(5) . . . . ?
C00B C005 N4 C16 -86(4) . . . . ?
C00B C005 C15 C00A -88(10) . . . . ?
C00B C005 C15 C16 101(5) . . . . ?
C00B C005 C16 N4 98(3) . . . . ?
C00B C005 C16 C15 -117(5) . . . . ?
C00B C005 C16 C18 11(3) . . . . ?
C00B C16 C18 C005 13(4) . . . . ?
P1 P001 N002 C005 -124(2) . . . . ?
P1 P001 N002 C006 71(2) . . . . ?
P1 P001 N002 N4 -13(3) . . . . ?
P1 P001 N002 C14 39(3) . . . . ?
P1 N002 C005 C00A -110.4(18) . . . . ?
P1 N002 C005 C00B 11(2) . . . . ?
P1 N002 C005 N4 88(3) . . . . ?
P1 N002 C005 C15 -134(6) . . . . ?
P1 N002 C005 C16 101(4) . . . . ?
P1 N002 C005 C18 45(3) . . . . ?
P1 N002 C006 C003 4.7(14) . . . . ?
P1 N002 C006 C007 -174.7(13) . . . . ?
P1 N002 C006 N4 -86(3) . . . . ?
P1 N002 C006 C11 -36(3) . . . . ?
P1 N002 C006 C13 -142(2) . . . . ?
P1 N002 C006 C14 -87(3) . . . . ?
P1 N002 N4 C005 -134.4(14) . . . . ?
P1 N002 N4 C006 104.3(15) . . . . ?
P1 N002 N4 C14 105(4) . . . . ?
P1 N002 N4 C16 -146(4) . . . . ?
P1 C003 C006 N002 -3.1(10) . . . . ?
P1 C003 C006 C007 176.2(11) . . . . ?
P1 C003 C006 N4 45(2) . . . . ?
P1 C003 C006 C11 110(2) . . . . ?
P1 C003 C006 C13 148(2) . . . . ?
P1 C003 C006 C14 108(2) . . . . ?
P1 C003 C11 C004 176.6(13) . . . . ?
P1 C003 C11 C006 -67.4(16) . . . . ?
P1 C003 C11 C5 176(2) . . . . ?
P1 C003 C11 C14 -65.8(17) . . . . ?
P1 C003 C14 N002 -26.8(15) . . . . ?
P1 C003 C14 C006 -62(2) . . . . ?
P1 C003 C14 C007 -110(2) . . . . ?
P1 C003 C14 N4 -3(4) . . . . ?
P1 C003 C14 C11 120(3) . . . . ?
P1 C003 C14 C13 -142(3) . . . . ?
P1 C006 C007 C009 170(3) . . . . ?
P1 C006 C007 C9 142(3) . . . . ?
P1 C006 C007 C13 100(4) . . . . ?
P1 C006 C007 C14 98(4) . . . . ?
P1 C006 N4 N002 -52(2) . . . . ?
P1 C006 N4 C005 -99(3) . . . . ?
P1 C006 N4 C14 129(4) . . . . ?
P1 C006 N4 C16 -146(6) . . . . ?
P1 C006 C11 C003 66(2) . . . . ?
P1 C006 C11 C004 123(2) . . . . ?
P1 C006 C11 C5 158(3) . . . . ?
P1 C006 C11 C14 -111(3) . . . . ?
P1 C006 C13 C007 -140(3) . . . . ?
P1 C006 C13 C009 160(3) . . . . ?
P1 C006 C13 C9 130(4) . . . . ?
P1 C006 C13 C14 38(4) . . . . ?
P1 C006 C14 N002 -41.7(14) . . . . ?
P1 C006 C14 C003 74.1(14) . . . . ?
P1 C006 C14 C007 -159.6(13) . . . . ?
P1 C006 C14 N4 -41(3) . . . . ?
P1 C006 C14 C11 75.8(19) . . . . ?
P1 C006 C14 C13 -160.6(17) . . . . ?
P1 N4 C14 N002 58(4) . . . . ?
P1 N4 C14 C003 4(6) . . . . ?
P1 N4 C14 C006 57(5) . . . . ?
P1 N4 C14 C007 111(4) . . . . ?
P1 N4 C14 C11 -36(7) . . . . ?
P1 N4 C14 C13 145(4) . . . . ?
P1 N4 C16 C005 -34(8) . . . . ?
P1 N4 C16 C00B 14(8) . . . . ?
P1 N4 C16 C15 -50(9) . . . . ?
P1 N4 C16 C18 51(9) . . . . ?
N4 N002 C005 C00A 161(3) . . . . ?
N4 N002 C005 C00B -78(3) . . . . ?
N4 N002 C005 C15 138(7) . . . . ?
N4 N002 C005 C16 13(4) . . . . ?
N4 N002 C005 C18 -43(3) . . . . ?
N4 N002 C006 C003 91(3) . . . . ?
N4 N002 C006 C007 -88(3) . . . . ?
N4 N002 C006 P1 86(3) . . . . ?
N4 N002 C006 C11 51(4) . . . . ?
N4 N002 C006 C13 -55(3) . . . . ?
N4 N002 C006 C14 -1(4) . . . . ?
N4 N002 P1 P001 169(3) . . . . ?
N4 N002 P1 C003 -71(2) . . . . ?
N4 N002 P1 C006 -69(2) . . . . ?
N4 N002 P1 O1 172(4) . . . . ?
N4 C005 C00A C15 -118(11) . . . . ?
N4 C005 C00B C15 174(5) . . . . ?
N4 C005 C00B C16 58.7(19) . . . . ?
N4 C005 C00B C18 43(4) . . . . ?
N4 C005 C15 C00A 104(11) . . . . ?
N4 C005 C15 C00B -168(10) . . . . ?
N4 C005 C15 C16 -68(8) . . . . ?
N4 C005 C16 C00B -98(3) . . . . ?
N4 C005 C16 C15 146(6) . . . . ?
N4 C005 C16 C18 -87(4) . . . . ?
N4 C006 C007 C009 132(3) . . . . ?
N4 C006 C007 C9 104(3) . . . . ?
N4 C006 C007 C13 62(3) . . . . ?
N4 C006 C007 C14 60(3) . . . . ?
N4 C006 C11 C003 121(2) . . . . ?
N4 C006 C11 C004 177(2) . . . . ?
N4 C006 C11 C5 -148(3) . . . . ?
N4 C006 C11 C14 -56(3) . . . . ?
N4 C006 C13 C007 -124(3) . . . . ?
N4 C006 C13 C009 175(3) . . . . ?
N4 C006 C13 C9 145(4) . . . . ?
N4 C006 C13 C14 54(3) . . . . ?
N4 C006 C14 N002 -1(3) . . . . ?
N4 C006 C14 C003 115(3) . . . . ?
N4 C006 C14 C007 -119(3) . . . . ?
N4 C006 C14 C11 117(3) . . . . ?
N4 C006 C14 C13 -120(3) . . . . ?
N4 C16 C18 C005 -75(3) . . . . ?
N4 C16 C18 C00B -89(5) . . . . ?
C11 C003 C004 C008 -88(2) . . . . ?
C11 C003 C004 C008 93(2) . . . 7_565 ?
C11 C003 C004 C5 1(2) . . . . ?
C11 C003 C004 C7 -51(3) . . . . ?
C11 C003 C006 N002 -113(2) . . . . ?
C11 C003 C006 C007 66(2) . . . . ?
C11 C003 C006 P1 -110(2) . . . . ?
C11 C003 C006 N4 -65(3) . . . . ?
C11 C003 C006 C13 39(3) . . . . ?
C11 C003 C006 C14 -2(2) . . . . ?
C11 C003 C14 N002 -147(2) . . . . ?
C11 C003 C14 C006 177(2) . . . . ?
C11 C003 C14 C007 130(2) . . . . ?
C11 C003 C14 N4 -123(5) . . . . ?
C11 C003 C14 C13 98(4) . . . . ?
C11 C004 C008 C009 -45(3) . . . . ?
C11 C004 C008 C5 63(3) . . . . ?
C11 C004 C008 C7 68(3) . . . . ?
C11 C004 C008 C9 2(4) . . . . ?
C11 C004 C5 C008 -114.3(13) . . . . ?
C11 C004 C5 C7 -117.7(13) . . . . ?
C11 C006 C007 C009 34(2) . . . . ?
C11 C006 C007 C9 6(3) . . . . ?
C11 C006 C007 C13 -36(3) . . . . ?
C11 C006 C007 C14 -38.0(19) . . . . ?
C11 C006 N4 N002 -141(3) . . . . ?
C11 C006 N4 C005 172(2) . . . . ?
C11 C006 N4 P1 -89(3) . . . . ?
C11 C006 N4 C14 40(3) . . . . ?
C11 C006 N4 C16 125(4) . . . . ?
C11 C006 C13 C007 144(3) . . . . ?
C11 C006 C13 C009 84(3) . . . . ?
C11 C006 C13 C9 53(3) . . . . ?
C11 C006 C13 C14 -37.7(19) . . . . ?
C11 C006 C14 N002 -117.5(13) . . . . ?
C11 C006 C14 C003 -1.8(16) . . . . ?
C11 C006 C14 C007 124.6(17) . . . . ?
C11 C006 C14 N4 -117(3) . . . . ?
C11 C006 C14 C13 123.6(12) . . . . ?
C11 C5 C7 C004 -69(3) . . . . ?
C11 C5 C7 C008 -64(2) . . . . ?
C11 C5 C7 C009 -27.3(17) . . . . ?
C11 C5 C7 C9 0.0 . . . . ?
C5 C004 C008 C009 -108(3) . . . . ?
C5 C004 C008 C7 5(2) . . . . ?
C5 C004 C008 C9 -61(3) . . . . ?
C5 C004 C11 C003 -179.1(19) . . . . ?
C5 C004 C11 C006 138.4(17) . . . . ?
C5 C004 C11 C14 112(2) . . . . ?
C5 C008 C009 C007 -55(3) . . . . ?
C5 C008 C009 C7 62(3) . . . . ?
C5 C008 C009 C9 63(3) . . . . ?
C5 C008 C009 C13 -10(4) . . . . ?
C5 C008 C7 C004 3.5(16) . . . . ?
C5 C008 C7 C009 -125.7(18) . . . . ?
C5 C008 C7 C9 -126.2(9) . . . . ?
C5 C008 C9 C007 -100(2) . . . . ?
C5 C008 C9 C009 -132(2) . . . . ?
C5 C008 C9 C7 47(2) . . . . ?
C5 C008 C9 C13 -81(2) . . . . ?
C5 C11 C14 N002 148(4) . . . . ?
C5 C11 C14 C003 110(3) . . . . ?
C5 C11 C14 C006 108(4) . . . . ?
C5 C11 C14 C007 43(3) . . . . ?
C5 C11 C14 N4 -179(6) . . . . ?
C5 C11 C14 C13 0.0 . . . . ?
C5 C7 C9 C007 -28(2) . . . . ?
C5 C7 C9 C008 -65(2) . . . . ?
C5 C7 C9 C009 -65(3) . . . . ?
C5 C7 C9 C13 0.0 . . . . ?
C7 C004 C008 C009 -112(2) . . . . ?
C7 C004 C008 C5 -5(2) . . . . ?
C7 C004 C008 C9 -65(3) . . . . ?
C7 C004 C11 C003 141.9(17) . . . . ?
C7 C004 C11 C006 99.4(19) . . . . ?
C7 C004 C11 C5 -39.0(12) . . . . ?
C7 C004 C11 C14 73(3) . . . . ?
C7 C004 C5 C008 3.4(15) . . . . ?
C7 C004 C5 C11 117.7(13) . . . . ?
C7 C008 C009 C007 -117(2) . . . . ?
C7 C008 C009 C9 1(2) . . . . ?
C7 C008 C009 C13 -72(3) . . . . ?
C7 C008 C5 C004 -175(2) . . . . ?
C7 C008 C5 C11 128.4(15) . . . . ?
C7 C008 C9 C007 -147(2) . . . . ?
C7 C008 C9 C009 -179(2) . . . . ?
C7 C008 C9 C13 -127.4(16) . . . . ?
C7 C009 C9 C007 -118(3) . . . . ?
C7 C009 C9 C008 0.6(17) . . . . ?
C7 C009 C9 C13 -117.5(15) . . . . ?
C7 C009 C13 C006 -99(2) . . . . ?
C7 C009 C13 C007 -139(2) . . . . ?
C7 C009 C13 C9 42.2(16) . . . . ?
C7 C009 C13 C14 -69(3) . . . . ?
C7 C9 C13 C006 -38(3) . . . . ?
C7 C9 C13 C007 -90(4) . . . . ?
C7 C9 C13 C009 -89(3) . . . . ?
C7 C9 C13 C14 0.0 . . . . ?
C9 C007 C009 C008 97(3) . . . . ?
C9 C007 C009 C7 57(3) . . . . ?
C9 C007 C009 C13 1(3) . . . . ?
C9 C007 C13 C006 -117(3) . . . . ?
C9 C007 C13 C009 -1.0(16) . . . . ?
C9 C007 C13 C14 -117.7(15) . . . . ?
C9 C007 C14 N002 -177(2) . . . . ?
C9 C007 C14 C003 -97(2) . . . . ?
C9 C007 C14 C006 -143(2) . . . . ?
C9 C007 C14 N4 159(4) . . . . ?
C9 C007 C14 C11 -57(3) . . . . ?
C9 C007 C14 C13 35.3(15) . . . . ?
C9 C008 C009 C007 -118(3) . . . . ?
C9 C008 C009 C7 -1(2) . . . . ?
C9 C008 C009 C13 -73(3) . . . . ?
C9 C008 C5 C004 137(2) . . . . ?
C9 C008 C5 C11 80(2) . . . . ?
C9 C008 C5 C7 -47.9(19) . . . . ?
C9 C008 C7 C004 129.7(16) . . . . ?
C9 C008 C7 C009 0.6(15) . . . . ?
C9 C008 C7 C5 126.2(9) . . . . ?
C9 C009 C7 C004 147(3) . . . . ?
C9 C009 C7 C008 -179(3) . . . . ?
C9 C009 C7 C5 126(2) . . . . ?
C9 C009 C13 C006 -141(2) . . . . ?
C9 C009 C13 C007 179(2) . . . . ?
C9 C009 C13 C14 -111(3) . . . . ?
C9 C13 C14 N002 -148(4) . . . . ?
C9 C13 C14 C003 -50(3) . . . . ?
C9 C13 C14 C006 -110(4) . . . . ?
C9 C13 C14 C007 -112(4) . . . . ?
C9 C13 C14 N4 179(6) . . . . ?
C9 C13 C14 C11 0.0 . . . . ?
C13 C006 C007 C009 71(3) . . . . ?
C13 C006 C007 C9 42(2) . . . . ?
C13 C006 C007 C14 -2(2) . . . . ?
C13 C006 N4 N002 138(2) . . . . ?
C13 C006 N4 C005 91(2) . . . . ?
C13 C006 N4 P1 -170(2) . . . . ?
C13 C006 N4 C14 -41(3) . . . . ?
C13 C006 N4 C16 44(5) . . . . ?
C13 C006 C11 C003 -144(3) . . . . ?
C13 C006 C11 C004 -87(2) . . . . ?
C13 C006 C11 C5 -52(3) . . . . ?
C13 C006 C11 C14 39.4(18) . . . . ?
C13 C006 C14 N002 118.9(14) . . . . ?
C13 C006 C14 C003 -125.3(18) . . . . ?
C13 C006 C14 C007 1.0(15) . . . . ?
C13 C006 C14 N4 120(3) . . . . ?
C13 C006 C14 C11 -123.6(12) . . . . ?
C13 C007 C009 C008 96(3) . . . . ?
C13 C007 C009 C7 56(3) . . . . ?
C13 C007 C009 C9 -1(3) . . . . ?
C13 C007 C14 N002 147(2) . . . . ?
C13 C007 C14 C003 -132(3) . . . . ?
C13 C007 C14 C006 -178(2) . . . . ?
C13 C007 C14 N4 124(4) . . . . ?
C13 C007 C14 C11 -92(4) . . . . ?
C13 C009 C7 C004 85(3) . . . . ?
C13 C009 C7 C008 119(3) . . . . ?
C13 C009 C7 C5 64(3) . . . . ?
C13 C009 C7 C9 -62(3) . . . . ?
C13 C009 C9 C007 -1.0(16) . . . . ?
C13 C009 C9 C008 118.1(16) . . . . ?
C13 C009 C9 C7 117.5(15) . . . . ?
C14 N002 C005 C00A 125.5(18) . . . . ?
C14 N002 C005 C00B -113.3(18) . . . . ?
C14 N002 C005 N4 -36(3) . . . . ?
C14 N002 C005 C15 102(6) . . . . ?
C14 N002 C005 C16 -23(4) . . . . ?
C14 N002 C005 C18 -79(3) . . . . ?
C14 N002 C006 C003 92(3) . . . . ?
C14 N002 C006 C007 -88(3) . . . . ?
C14 N002 C006 P1 87(3) . . . . ?
C14 N002 C006 N4 1(4) . . . . ?
C14 N002 C006 C11 52(3) . . . . ?
C14 N002 C006 C13 -54(3) . . . . ?
C14 N002 P1 P001 -151(2) . . . . ?
C14 N002 P1 C003 -31.4(18) . . . . ?
C14 N002 P1 C006 -28.7(17) . . . . ?
C14 N002 P1 N4 40(3) . . . . ?
C14 N002 P1 O1 -148(3) . . . . ?
C14 N002 N4 C005 121(4) . . . . ?
C14 N002 N4 C006 -1(3) . . . . ?
C14 N002 N4 P1 -105(4) . . . . ?
C14 N002 N4 C16 109(6) . . . . ?
C14 C003 C004 C008 143(2) . . . 7_565 ?
C14 C003 C004 C008 -38(2) . . . . ?
C14 C003 C004 C11 50(2) . . . . ?
C14 C003 C004 C5 51(3) . . . . ?
C14 C003 C004 C7 -1(3) . . . . ?
C14 C003 C006 N002 -111(2) . . . . ?
C14 C003 C006 C007 69(2) . . . . ?
C14 C003 C006 P1 -108(2) . . . . ?
C14 C003 C006 N4 -63(3) . . . . ?
C14 C003 C006 C11 2(2) . . . . ?
C14 C003 C006 C13 40.8(18) . . . . ?
C14 C003 C11 C004 -117.6(12) . . . . ?
C14 C003 C11 C006 -1.6(15) . . . . ?
C14 C003 C11 C5 -118.3(12) . . . . ?
C14 C006 C007 C009 72(3) . . . . ?
C14 C006 C007 C9 44(3) . . . . ?
C14 C006 C007 C13 2(2) . . . . ?
C14 C006 N4 N002 179(4) . . . . ?
C14 C006 N4 C005 132(4) . . . . ?
C14 C006 N4 P1 -129(4) . . . . ?
C14 C006 N4 C16 85(5) . . . . ?
C14 C006 C11 C003 177(3) . . . . ?
C14 C006 C11 C004 -127(3) . . . . ?
C14 C006 C11 C5 -92(4) . . . . ?
C14 C006 C13 C007 -178(3) . . . . ?
C14 C006 C13 C009 121(3) . . . . ?
C14 C006 C13 C9 91(4) . . . . ?
C14 C007 C009 C008 39(2) . . . . ?
C14 C007 C009 C7 -1(3) . . . . ?
C14 C007 C009 C9 -58(3) . . . . ?
C14 C007 C009 C13 -56(3) . . . . ?
C14 C007 C13 C006 1.1(17) . . . . ?
C14 C007 C13 C009 116.8(14) . . . . ?
C14 C007 C13 C9 117.7(15) . . . . ?
C14 N4 C16 C005 127(5) . . . . ?
C14 N4 C16 C00B 175(5) . . . . ?
C14 N4 C16 C15 111(6) . . . . ?
C14 N4 C16 C18 -148(6) . . . . ?
C14 C11 C5 C004 -90(3) . . . . ?
C14 C11 C5 C008 -36.7(17) . . . . ?
C14 C11 C5 C7 0.0 . . . . ?
C15 C005 C00B C16 -115(5) . . . . ?
C15 C005 C00B C18 -131(6) . . . . ?
C15 C005 N4 N002 -81(9) . . . . ?
C15 C005 N4 C006 -28(10) . . . . ?
C15 C005 N4 P1 -117(9) . . . . ?
C15 C005 N4 C14 11(12) . . . . ?
C15 C005 N4 C16 84(10) . . . . ?
C15 C005 C16 C00B 117(5) . . . . ?
C15 C005 C16 N4 -146(6) . . . . ?
C15 C005 C16 C18 128(6) . . . . ?
C15 C00B C16 C005 -29(3) . . . . ?
C15 C00B C16 N4 -102(5) . . . . ?
C15 C00B C16 C18 170(6) . . . . ?
C15 C00B C18 C005 -22(3) . . . . ?
C15 C00B C18 C16 -10(5) . . . . ?
C15 C16 C18 C005 23(3) . . . . ?
C15 C16 C18 C00B 10(5) . . . . ?
C16 C005 C00A C15 -11(12) . . . . ?
C16 C005 C00B C15 115(5) . . . . ?
C16 C005 C00B C18 -16(4) . . . . ?
C16 C005 N4 N002 -165(5) . . . . ?
C16 C005 N4 C006 -112(4) . . . . ?
C16 C005 N4 P1 159(5) . . . . ?
C16 C005 N4 C14 -73(6) . . . . ?
C16 C005 C15 C00A 172(8) . . . . ?
C16 C005 C15 C00B -101(5) . . . . ?
C16 C00B C18 C005 -12(3) . . . . ?
C16 N4 C14 N002 -109(7) . . . . ?
C16 N4 C14 C003 -163(4) . . . . ?
C16 N4 C14 C006 -110(5) . . . . ?
C16 N4 C14 C007 -56(6) . . . . ?
C16 N4 C14 C11 157(4) . . . . ?
C16 N4 C14 C13 -22(7) . . . . ?
C18 C005 C00A C15 84(11) . . . . ?
C18 C005 C00B C15 131(6) . . . . ?
C18 C005 C00B C16 16(4) . . . . ?
C18 C005 N4 N002 134(3) . . . . ?
C18 C005 N4 C006 -172(3) . . . . ?
C18 C005 N4 P1 99(3) . . . . ?
C18 C005 N4 C14 -134(6) . . . . ?
C18 C005 N4 C16 -61(5) . . . . ?
C18 C005 C15 C00A -124(8) . . . . ?
C18 C005 C15 C00B -37(4) . . . . ?
C18 C005 C15 C16 64(6) . . . . ?
C18 C005 C16 C00B -11(3) . . . . ?
C18 C005 C16 N4 87(4) . . . . ?
C18 C005 C16 C15 -128(6) . . . . ?
C18 C00B C16 C005 162(5) . . . . ?
C18 C00B C16 N4 88(6) . . . . ?
C18 C00B C16 C15 -170(6) . . . . ?
O1 P001 N002 C005 62(8) . . . . ?
O1 P001 N002 C006 -103(8) . . . . ?
O1 P001 N002 P1 -174(8) . . . . ?
O1 P001 N002 N4 173(8) . . . . ?
O1 P001 N002 C14 -135(8) . . . . ?
O1 P1 N4 N002 -10(5) . . . . ?
O1 P1 N4 C005 27(5) . . . . ?
O1 P1 N4 C006 -73(4) . . . . ?
O1 P1 N4 C14 -108(6) . . . . ?
O1 P1 N4 C16 51(10) . . . . ?
